data_2015329
loop_
_publ_author_name
'Jos\'e Guadalupe Lopez Cortes'
'Sandrine Vincendeau'
'Jean-Claude Daran'
'Eric Manoury'
'Maryse Gouygou'

_publ_section_title
;
 Three new enantiomerically pure ferrocenylphosphole compounds
;
_journal_coeditor_code SK3012
_journal_issue 5
_journal_name_full 'Acta Crystallographica Section C'
_journal_page_first m188
_journal_page_last m191
_journal_paper_doi 10.1107/S0108270106010833
_journal_volume 62
_journal_year 2006
_chemical_formula_iupac '[Fe (C5 H5) (C18 H14 O P S)]'
_chemical_formula_moiety 'C23 H19 Fe O P S'
_chemical_formula_sum 'C23 H19 Fe O P S'
_chemical_formula_weight 430.26
_chemical_name_systematic
;
(SFc)-[2-(2-dibenzo-1-thio-1H-1\l^5^-phosphol-1-yl)ferrocenyl]methanol
;
_space_group_IT_number 4
_symmetry_cell_setting monoclinic
_symmetry_space_group_name_Hall 'P 2yb'
_symmetry_space_group_name_H-M 'P 1 21 1'
_atom_sites_solution_hydrogens geom
_atom_sites_solution_primary direct
_atom_sites_solution_secondary difmap
_audit_creation_method SHELXL97
_cell_angle_alpha 90.0
_cell_angle_beta 96.73(2)
_cell_angle_gamma 90.0
_cell_formula_units_Z 2
_cell_length_a 7.1110(13)
_cell_length_b 12.862(3)
_cell_length_c 10.223(2)
_cell_measurement_reflns_used 8000
_cell_measurement_temperature 180(2)
_cell_measurement_theta_max 26.08
_cell_measurement_theta_min 2.56
_cell_volume 928.6(3)
_computing_cell_refinement 'IPDS Software'
_computing_data_collection 'IPDS Software (Stoe & Cie, 2000)'
_computing_data_reduction 'XRED (Stoe & Cie, 1996)'
_computing_molecular_graphics 'ORTEP-3 for Windows (Farrugia, 1997) and PLATON (Spek, 2003)'
_computing_publication_material 'WinGX (Farrugia, 1999)'
_computing_structure_refinement 'SHELXL97 (Sheldrick, 1997)'
_computing_structure_solution 'SIR97 (Altomare <i>et al.</i>,  1999)'
_diffrn_ambient_temperature 180(2)
_diffrn_measured_fraction_theta_full 0.985
_diffrn_measured_fraction_theta_max 0.985
_diffrn_measurement_device_type 'Stoe IPDS'
_diffrn_measurement_method \f
_diffrn_radiation_monochromator graphite
_diffrn_radiation_source 'fine-focus sealed tube'
_diffrn_radiation_type MoK\a
_diffrn_radiation_wavelength 0.71073
_diffrn_reflns_av_R_equivalents 0.0504
_diffrn_reflns_av_sigmaI/netI 0.0439
_diffrn_reflns_limit_h_max 8
_diffrn_reflns_limit_h_min -8
_diffrn_reflns_limit_k_max 15
_diffrn_reflns_limit_k_min -15
_diffrn_reflns_limit_l_max 12
_diffrn_reflns_limit_l_min -12
_diffrn_reflns_number 9253
_diffrn_reflns_theta_full 26.08
_diffrn_reflns_theta_max 26.08
_diffrn_reflns_theta_min 2.56
_diffrn_standards_decay_% 0.1
_diffrn_standards_interval_count 0
_diffrn_standards_interval_time 5
_diffrn_standards_number 200
_exptl_absorpt_coefficient_mu 1.021
_exptl_absorpt_correction_T_max 0.8732
_exptl_absorpt_correction_T_min 0.5984
_exptl_absorpt_correction_type multi-scan
_exptl_absorpt_process_details '(Blessing, 1995)'
_exptl_crystal_colour yellow
_exptl_crystal_density_diffrn 1.539
_exptl_crystal_density_method 'not measured'
_exptl_crystal_description needle
_exptl_crystal_F_000 444
_exptl_crystal_size_max 0.48
_exptl_crystal_size_mid 0.13
_exptl_crystal_size_min 0.12
_refine_diff_density_max 0.359
_refine_diff_density_min -0.246
_refine_ls_abs_structure_details 'Flack (1983), with 1722 Friedel pairs'
_refine_ls_abs_structure_Flack -0.015(12)
_refine_ls_extinction_method none
_refine_ls_goodness_of_fit_ref 0.982
_refine_ls_hydrogen_treatment constr
_refine_ls_matrix_type full
_refine_ls_number_parameters 245
_refine_ls_number_reflns 3619
_refine_ls_number_restraints 1
_refine_ls_restrained_S_all 0.982
_refine_ls_R_factor_all 0.0288
_refine_ls_R_factor_gt 0.0256
_refine_ls_shift/su_max 0.001
_refine_ls_shift/su_mean 0.000
_refine_ls_structure_factor_coef Fsqd
_refine_ls_weighting_details 'calc w = 1/[\s^2^(Fo^2^)+(0.0359P)^2^] where P=(Fo^2^+2Fc^2^)/3'
_refine_ls_weighting_scheme calc
_refine_ls_wR_factor_gt 0.0596
_refine_ls_wR_factor_ref 0.0608
_reflns_number_gt 3380
_reflns_number_total 3619
_reflns_threshold_expression I>2\s(I)
_cod_data_source_file sk3012.cif
_cod_data_source_block V
_cod_database_code 2015329
_cod_database_fobs_code 2015329

loop_
_symmetry_equiv_pos_as_xyz
'x, y, z'
'-x, y+1/2, -z'

loop_
_atom_site_type_symbol
_atom_site_label
_atom_site_fract_x
_atom_site_fract_y
_atom_site_fract_z
_atom_site_U_iso_or_equiv
_atom_site_adp_type
_atom_site_calc_flag
_atom_site_refinement_flags
_atom_site_occupancy
Fe Fe1 0.95509(4) 0.27803(2) 1.10011(3) 0.01710(9) Uani d . 1
P P1 0.98411(8) 0.25396(4) 0.76524(6) 0.01874(13) Uani d . 1
S S1 1.10129(9) 0.11644(5) 0.76488(7) 0.02777(15) Uani d . 1
O O21 0.5810(3) 0.08178(15) 0.8284(2) 0.0341(4) Uani d . 1
H H21 0.4845 0.1161 0.8318 0.051 Uiso calc R 1
C C1 0.8638(3) 0.2824(2) 0.9048(2) 0.0186(4) Uani d . 1
C C2 0.7467(3) 0.2122(2) 0.9715(2) 0.0210(5) Uani d . 1
C C3 0.6672(3) 0.2727(2) 1.0687(2) 0.0256(5) Uani d . 1
H H3 0.5869 0.2475 1.1269 0.031 Uiso calc R 1
C C4 0.7295(3) 0.3765(2) 1.0628(3) 0.0248(5) Uani d . 1
H H4 0.6973 0.4309 1.1159 0.030 Uiso calc R 1
C C5 0.8502(3) 0.38368(19) 0.9617(2) 0.0207(5) Uani d . 1
H H5 0.9099 0.4436 0.9368 0.025 Uiso calc R 1
C C6 1.2154(4) 0.2088(2) 1.1316(3) 0.0255(5) Uani d . 1
H H6 1.2771 0.1743 1.0689 0.031 Uiso calc R 1
C C7 1.2297(4) 0.3160(2) 1.1619(3) 0.0244(6) Uani d . 1
H H7 1.3025 0.3644 1.1228 0.029 Uiso calc R 1
C C8 1.1129(3) 0.3367(2) 1.2630(3) 0.0254(5) Uani d . 1
H H8 1.0957 0.4010 1.3015 0.030 Uiso calc R 1
C C9 1.0276(4) 0.2419(2) 1.2943(2) 0.0260(5) Uani d . 1
H H9 0.9445 0.2331 1.3572 0.031 Uiso calc R 1
C C10 1.0901(4) 0.1629(2) 1.2138(3) 0.0260(5) Uani d . 1
H H10 1.0556 0.0932 1.2144 0.031 Uiso calc R 1
C C11 0.8150(3) 0.2916(2) 0.6268(2) 0.0207(5) Uani d . 1
C C12 0.8729(3) 0.38479(18) 0.5721(2) 0.0206(5) Uani d . 1
C C13 1.0609(3) 0.42100(19) 0.6312(2) 0.0205(5) Uani d . 1
C C14 1.1390(3) 0.36087(18) 0.7384(2) 0.0201(5) Uani d . 1
C C21 0.7096(4) 0.0997(2) 0.9451(3) 0.0295(6) Uani d . 1
H H21A 0.8286 0.0650 0.9361 0.035 Uiso calc R 1
H H21B 0.6576 0.0692 1.0199 0.035 Uiso calc R 1
C C111 0.6443(3) 0.24475(19) 0.5808(2) 0.0251(5) Uani d . 1
H H111 0.6080 0.1827 0.6172 0.030 Uiso calc R 1
C C112 0.5291(3) 0.2923(2) 0.4797(3) 0.0299(6) Uani d . 1
H H112 0.4146 0.2616 0.4472 0.036 Uiso calc R 1
C C113 0.5833(4) 0.3854(2) 0.4262(3) 0.0298(6) Uani d . 1
H H113 0.5043 0.4170 0.3588 0.036 Uiso calc R 1
C C114 0.7537(4) 0.4316(2) 0.4726(3) 0.0272(5) Uani d . 1
H H114 0.7882 0.4942 0.4368 0.033 Uiso calc R 1
C C411 1.3197(3) 0.3800(2) 0.8003(3) 0.0229(5) Uani d . 1
H H411 1.3714 0.3385 0.8698 0.027 Uiso calc R 1
C C412 1.4224(4) 0.4626(2) 0.7562(3) 0.0273(6) Uani d . 1
H H412 1.5433 0.4771 0.7970 0.033 Uiso calc R 1
C C413 1.3446(4) 0.5227(2) 0.6521(3) 0.0290(6) Uani d . 1
H H413 1.4141 0.5779 0.6241 0.035 Uiso calc R 1
C C414 1.1655(4) 0.5031(2) 0.5879(3) 0.0252(5) Uani d . 1
H H414 1.1160 0.5440 0.5171 0.030 Uiso calc R 1

loop_
_atom_site_aniso_label
_atom_site_aniso_U_11
_atom_site_aniso_U_22
_atom_site_aniso_U_33
_atom_site_aniso_U_12
_atom_site_aniso_U_13
_atom_site_aniso_U_23
Fe1 0.01541(14) 0.02014(16) 0.01570(15) 0.00009(13) 0.00159(11) -0.00024(14)
P1 0.0213(3) 0.0188(3) 0.0156(3) 0.0015(2) 0.0001(2) -0.0002(2)
S1 0.0319(3) 0.0214(3) 0.0294(3) 0.0068(3) 0.0010(3) -0.0043(3)
O21 0.0310(10) 0.0322(10) 0.0377(11) -0.0085(8) -0.0024(8) -0.0063(9)
C1 0.0179(9) 0.0208(10) 0.0161(10) 0.0013(10) -0.0017(8) -0.0004(11)
C2 0.0172(11) 0.0238(13) 0.0214(12) -0.0024(10) -0.0004(9) 0.0007(10)
C3 0.0160(9) 0.0378(13) 0.0232(11) -0.0026(12) 0.0024(8) -0.0015(13)
C4 0.0207(11) 0.0283(13) 0.0248(13) 0.0062(10) 0.0002(10) -0.0076(11)
C5 0.0217(11) 0.0185(11) 0.0207(12) 0.0016(9) -0.0024(10) 0.0011(10)
C6 0.0185(12) 0.0352(15) 0.0228(13) 0.0051(11) 0.0018(10) 0.0009(12)
C7 0.0169(11) 0.0308(13) 0.0245(14) -0.0010(9) -0.0011(10) 0.0015(11)
C8 0.0238(13) 0.0282(13) 0.0223(13) 0.0027(10) -0.0052(10) -0.0046(11)
C9 0.0268(12) 0.0343(14) 0.0168(11) 0.0018(10) 0.0026(9) 0.0004(10)
C10 0.0292(13) 0.0231(13) 0.0246(13) 0.0015(10) -0.0019(11) 0.0035(11)
C11 0.0249(10) 0.0207(12) 0.0164(10) 0.0050(10) 0.0019(8) -0.0015(10)
C12 0.0240(11) 0.0235(11) 0.0152(11) 0.0031(9) 0.0059(9) -0.0009(10)
C13 0.0235(11) 0.0212(11) 0.0177(12) 0.0044(10) 0.0063(9) -0.0018(10)
C14 0.0245(12) 0.0196(12) 0.0166(12) 0.0023(9) 0.0034(9) -0.0021(9)
C21 0.0312(13) 0.0268(14) 0.0292(14) -0.0068(11) -0.0010(11) 0.0038(11)
C111 0.0300(12) 0.0246(12) 0.0205(12) -0.0021(9) 0.0013(10) -0.0036(10)
C112 0.0260(11) 0.0359(15) 0.0260(12) 0.0012(11) -0.0043(10) -0.0057(12)
C113 0.0270(13) 0.0381(14) 0.0225(13) 0.0059(11) -0.0048(10) 0.0016(12)
C114 0.0322(13) 0.0285(13) 0.0211(13) 0.0047(11) 0.0039(10) 0.0039(11)
C411 0.0212(11) 0.0268(12) 0.0199(12) 0.0021(9) -0.0009(10) 0.0005(10)
C412 0.0235(12) 0.0289(12) 0.0299(15) -0.0014(10) 0.0046(11) -0.0032(12)
C413 0.0313(14) 0.0252(13) 0.0324(15) -0.0032(10) 0.0127(11) 0.0003(12)
C414 0.0282(13) 0.0247(12) 0.0234(14) 0.0021(10) 0.0056(10) 0.0031(10)

loop_
_atom_type_symbol
_atom_type_description
_atom_type_scat_dispersion_real
_atom_type_scat_dispersion_imag
_atom_type_scat_source
C C 0.0033 0.0016 'International Tables Vol C Tables 4.2.6.8 and 6.1.1.4'
H H 0.0000 0.0000 'International Tables Vol C Tables 4.2.6.8 and 6.1.1.4'
Fe Fe 0.3463 0.8444 'International Tables Vol C Tables 4.2.6.8 and 6.1.1.4'
O O 0.0106 0.0060 'International Tables Vol C Tables 4.2.6.8 and 6.1.1.4'
P P 0.1023 0.0942 'International Tables Vol C Tables 4.2.6.8 and 6.1.1.4'
S S 0.1246 0.1234 'International Tables Vol C Tables 4.2.6.8 and 6.1.1.4'

loop_
_geom_angle_atom_site_label_1
_geom_angle_atom_site_label_2
_geom_angle_atom_site_label_3
_geom_angle
C1 Fe1 C3 69.24(9)
C1 Fe1 C5 41.33(10)
C3 Fe1 C5 68.49(11)
C1 Fe1 C7 118.89(10)
C3 Fe1 C7 164.85(11)
C5 Fe1 C7 108.35(11)
C1 Fe1 C8 151.15(11)
C3 Fe1 C8 125.99(10)
C5 Fe1 C8 116.19(10)
C7 Fe1 C8 40.88(11)
C1 Fe1 C4 69.23(10)
C3 Fe1 C4 40.44(11)
C5 Fe1 C4 40.73(10)
C7 Fe1 C4 127.67(11)
C8 Fe1 C4 105.51(11)
C1 Fe1 C9 167.90(11)
C3 Fe1 C9 106.26(10)
C5 Fe1 C9 148.77(10)
C7 Fe1 C9 68.30(11)
C8 Fe1 C9 40.52(11)
C4 Fe1 C9 115.15(11)
C1 Fe1 C6 110.27(10)
C3 Fe1 C6 152.25(11)
C5 Fe1 C6 130.56(11)
C7 Fe1 C6 40.51(11)
C8 Fe1 C6 68.39(11)
C4 Fe1 C6 167.15(11)
C9 Fe1 C6 68.15(11)
C1 Fe1 C2 41.76(10)
C3 Fe1 C2 41.01(10)
C5 Fe1 C2 69.59(10)
C7 Fe1 C2 153.28(10)
C8 Fe1 C2 164.83(10)
C4 Fe1 C2 69.09(10)
C9 Fe1 C2 127.66(10)
C6 Fe1 C2 119.66(11)
C1 Fe1 C10 130.76(11)
C3 Fe1 C10 117.44(11)
C5 Fe1 C10 169.60(10)
C7 Fe1 C10 68.25(11)
C8 Fe1 C10 68.18(11)
C4 Fe1 C10 149.14(11)
C9 Fe1 C10 40.34(10)
C6 Fe1 C10 40.63(11)
C2 Fe1 C10 108.73(11)
C1 P1 C14 108.90(12)
C1 P1 C11 103.48(10)
C14 P1 C11 92.23(11)
C1 P1 S1 115.52(9)
C14 P1 S1 114.94(8)
C11 P1 S1 118.96(9)
C21 O21 H21 109.5
C5 C1 C2 107.7(2)
C5 C1 P1 124.86(19)
C2 C1 P1 127.1(2)
C5 C1 Fe1 69.80(13)
C2 C1 Fe1 69.84(13)
P1 C1 Fe1 130.82(11)
C3 C2 C1 106.4(2)
C3 C2 C21 125.4(2)
C1 C2 C21 128.2(2)
C3 C2 Fe1 69.10(13)
C1 C2 Fe1 68.41(12)
C21 C2 Fe1 128.15(18)
C4 C3 C2 109.5(2)
C4 C3 Fe1 70.12(14)
C2 C3 Fe1 69.88(13)
C4 C3 H3 125.2
C2 C3 H3 125.2
Fe1 C3 H3 126.3
C3 C4 C5 108.2(2)
C3 C4 Fe1 69.44(14)
C5 C4 Fe1 69.42(14)
C3 C4 H4 125.9
C5 C4 H4 125.9
Fe1 C4 H4 126.8
C4 C5 C1 108.2(2)
C4 C5 Fe1 69.84(14)
C1 C5 Fe1 68.87(13)
C4 C5 H5 125.9
C1 C5 H5 125.9
Fe1 C5 H5 126.9
C7 C6 C10 108.0(2)
C7 C6 Fe1 69.53(16)
C10 C6 Fe1 69.87(15)
C7 C6 H6 126.0
C10 C6 H6 126.0
Fe1 C6 H6 126.2
C6 C7 C8 108.0(2)
C6 C7 Fe1 69.96(16)
C8 C7 Fe1 69.58(14)
C6 C7 H7 126.0
C8 C7 H7 126.0
Fe1 C7 H7 126.0
C9 C8 C7 107.7(2)
C9 C8 Fe1 69.92(15)
C7 C8 Fe1 69.54(15)
C9 C8 H8 126.1
C7 C8 H8 126.1
Fe1 C8 H8 126.0
C10 C9 C8 108.4(2)
C10 C9 Fe1 70.03(15)
C8 C9 Fe1 69.56(15)
C10 C9 H9 125.8
C8 C9 H9 125.8
Fe1 C9 H9 126.2
C9 C10 C6 107.9(2)
C9 C10 Fe1 69.63(15)
C6 C10 Fe1 69.49(15)
C9 C10 H10 126.0
C6 C10 H10 126.0
Fe1 C10 H10 126.4
C111 C11 C12 121.4(2)
C111 C11 P1 128.54(19)
C12 C11 P1 109.88(18)
C114 C12 C11 118.7(2)
C114 C12 C13 127.7(2)
C11 C12 C13 113.6(2)
C414 C13 C14 119.3(2)
C414 C13 C12 126.9(2)
C14 C13 C12 113.8(2)
C411 C14 C13 121.3(2)
C411 C14 P1 128.0(2)
C13 C14 P1 110.28(18)
O21 C21 C2 112.9(2)
O21 C21 H21A 109.0
C2 C21 H21A 109.0
O21 C21 H21B 109.0
C2 C21 H21B 109.0
H21A C21 H21B 107.8
C112 C111 C11 118.6(2)
C112 C111 H111 120.7
C11 C111 H111 120.7
C111 C112 C113 120.5(2)
C111 C112 H112 119.8
C113 C112 H112 119.8
C114 C113 C112 120.5(2)
C114 C113 H113 119.7
C112 C113 H113 119.7
C113 C114 C12 120.2(2)
C113 C114 H114 119.9
C12 C114 H114 119.9
C14 C411 C412 118.7(2)
C14 C411 H411 120.6
C412 C411 H411 120.6
C413 C412 C411 120.0(2)
C413 C412 H412 120.0
C411 C412 H412 120.0
C412 C413 C414 121.8(2)
C412 C413 H413 119.1
C414 C413 H413 119.1
C413 C414 C13 118.9(2)
C413 C414 H414 120.6
C13 C414 H414 120.6

loop_
_geom_bond_atom_site_label_1
_geom_bond_atom_site_label_2
_geom_bond_distance
Fe1 C1 2.027(2)
Fe1 C3 2.036(2)
Fe1 C5 2.039(2)
Fe1 C7 2.040(3)
Fe1 C8 2.040(3)
Fe1 C4 2.044(3)
Fe1 C9 2.045(3)
Fe1 C6 2.045(3)
Fe1 C2 2.046(2)
Fe1 C10 2.050(3)
P1 C1 1.785(2)
P1 C14 1.803(2)
P1 C11 1.812(2)
P1 S1 1.9555(9)
O21 C21 1.434(3)
O21 H21 0.8200
C1 C5 1.435(4)
C1 C2 1.452(3)
C2 C3 1.430(3)
C2 C21 1.490(4)
C3 C4 1.410(4)
C3 H3 0.9300
C4 C5 1.421(4)
C4 H4 0.9300
C5 H5 0.9300
C6 C7 1.414(4)
C6 C10 1.422(4)
C6 H6 0.9300
C7 C8 1.425(4)
C7 H7 0.9300
C8 C9 1.415(4)
C8 H8 0.9300
C9 C10 1.412(4)
C9 H9 0.9300
C10 H10 0.9300
C11 C111 1.387(3)
C11 C12 1.405(3)
C12 C114 1.383(4)
C12 C13 1.476(4)
C13 C414 1.393(4)
C13 C14 1.402(3)
C14 C411 1.386(4)
C21 H21A 0.9700
C21 H21B 0.9700
C111 C112 1.384(4)
C111 H111 0.9300
C112 C113 1.390(4)
C112 H112 0.9300
C113 C114 1.382(4)
C113 H113 0.9300
C114 H114 0.9300
C411 C412 1.394(4)
C411 H411 0.9300
C412 C413 1.378(4)
C412 H412 0.9300
C413 C414 1.386(4)
C413 H413 0.9300
C414 H414 0.9300

loop_
_geom_hbond_atom_site_label_D
_geom_hbond_atom_site_label_H
_geom_hbond_atom_site_label_A
_geom_hbond_site_symmetry_A
_geom_hbond_distance_DH
_geom_hbond_distance_HA
_geom_hbond_distance_DA
_geom_hbond_angle_DHA
O21 H21 S1 1_455 0.82 2.73 3.426(2) 144
C114 H114 S1 2_756 0.93 2.78 3.633(3) 153

loop_
_geom_torsion_atom_site_label_1
_geom_torsion_atom_site_label_2
_geom_torsion_atom_site_label_3
_geom_torsion_atom_site_label_4
_geom_torsion
C3 C2 C21 O21 103.5(3)
C1 C2 C21 O21 -75.0(3)
